data_7037217
loop_
_publ_author_name
'Lamberts, Kevin'
'Tegoni, Matteo'
'Jiang, Xiang'
'Kou, Hui-Zhong'
'Englert, Ulli'

_publ_section_title
;
 Silver complexation by metallacryptates.
;
_journal_issue 1
_journal_name_full 'Dalton transactions (Cambridge, England : 2003)'
_journal_page_first 284
_journal_page_last 295
_journal_paper_doi 10.1039/c5dt03749b
_journal_volume 45
_journal_year 2015
_chemical_absolute_configuration rmad
_chemical_formula_moiety '2(C24 H48 Ag Cl4 Cu6 N8 O32), 2(Cl O4), 7(C H4 O), 3(H2 O)'
_chemical_formula_sum 'C55 H130 Ag2 Cl10 Cu12 N16 O82'
_chemical_formula_weight 3660.46
_chemical_name_systematic
;
 ?
;
_space_group_crystal_system monoclinic
_space_group_IT_number 4
_space_group_name_Hall 'P 2yb'
_space_group_name_H-M_alt 'P 1 21 1'
_symmetry_space_group_name_Hall 'P 2yb'
_symmetry_space_group_name_H-M 'P 1 21 1'
_atom_sites_solution_hydrogens mixed
_audit_creation_method SHELXL-2013
_audit_update_record
;
2015-09-24 deposited with the CCDC.
2015-11-12 downloaded from the CCDC.
;
_cell_angle_alpha 90
_cell_angle_beta 100.770(2)
_cell_angle_gamma 90
_cell_formula_units_Z 2
_cell_length_a 9.8711(12)
_cell_length_b 24.766(3)
_cell_length_c 25.596(3)
_cell_measurement_reflns_used 9565
_cell_measurement_temperature 100(2)
_cell_measurement_theta_max 24.17
_cell_measurement_theta_min 2.26
_cell_volume 6147.2(13)
_computing_structure_refinement 'SHELXL-2013 (Sheldrick, 2013)'
_diffrn_ambient_temperature 100(2)
_diffrn_measured_fraction_theta_full 0.999
_diffrn_measured_fraction_theta_max 0.965
_diffrn_measurement_device_type 'Bruker D8 goniometer with APEX CCD detector'
_diffrn_measurement_method '\w scans'
_diffrn_radiation_type MoK\a
_diffrn_radiation_wavelength 0.71073
_diffrn_reflns_av_R_equivalents 0.0803
_diffrn_reflns_av_unetI/netI 0.1494
_diffrn_reflns_laue_measured_fraction_full 0.999
_diffrn_reflns_laue_measured_fraction_max 0.965
_diffrn_reflns_limit_h_max 13
_diffrn_reflns_limit_h_min -13
_diffrn_reflns_limit_k_max 35
_diffrn_reflns_limit_k_min -35
_diffrn_reflns_limit_l_max 35
_diffrn_reflns_limit_l_min -35
_diffrn_reflns_number 93433
_diffrn_reflns_point_group_measured_fraction_full 0.999
_diffrn_reflns_point_group_measured_fraction_max 0.941
_diffrn_reflns_theta_full 25.242
_diffrn_reflns_theta_max 30.664
_diffrn_reflns_theta_min 2.100
_diffrn_source microsource
_exptl_absorpt_coefficient_mu 2.673
_exptl_absorpt_correction_T_max .7456
_exptl_absorpt_correction_T_min .5806
_exptl_absorpt_correction_type multi-scan
_exptl_absorpt_process_details SADABS
_exptl_crystal_colour blue
_exptl_crystal_density_diffrn 1.978
_exptl_crystal_description plate
_exptl_crystal_F_000 3680
_exptl_crystal_size_max 0.220
_exptl_crystal_size_mid 0.140
_exptl_crystal_size_min 0.040
_refine_diff_density_max 1.674
_refine_diff_density_min -1.919
_refine_diff_density_rms 0.208
_refine_ls_abs_structure_details
;
 Flack x determined using 7827 quotients [(I+)-(I-)]/[(I+)+(I-)]
 (Parsons and Flack (2004), Acta Cryst. A60, s61).
;
_refine_ls_abs_structure_Flack 0.074(7)
_refine_ls_extinction_method none
_refine_ls_goodness_of_fit_ref 1.014
_refine_ls_hydrogen_treatment constr
_refine_ls_matrix_type full
_refine_ls_number_parameters 1504
_refine_ls_number_reflns 35809
_refine_ls_number_restraints 320
_refine_ls_restrained_S_all 1.013
_refine_ls_R_factor_all 0.1219
_refine_ls_R_factor_gt 0.0799
_refine_ls_shift/su_max 0.016
_refine_ls_shift/su_mean 0.000
_refine_ls_structure_factor_coef Fsqd
_refine_ls_weighting_details
;
 w=1/[\s^2^(Fo^2^)+(0.0900P)^2^+1.0000P]
 where P=(Fo^2^+2Fc^2^)/3
;
_refine_ls_weighting_scheme calc
_refine_ls_wR_factor_gt 0.1879
_refine_ls_wR_factor_ref 0.2059
_reflns_Friedel_coverage 0.910
_reflns_friedel_fraction_full 0.999
_reflns_friedel_fraction_max 0.916
_reflns_number_gt 22713
_reflns_number_total 35809
_reflns_threshold_expression 'I > 2\s(I)'
_cod_data_source_file c5dt03749b2.cif
_cod_data_source_block H-2b
_cod_depositor_comments 'Adding full bibliography for 7037214--7037217.cif.'
_cod_database_code 7037217
_shelx_space_group_comment
;
The symmetry employed for this shelxl refinement is uniquely defined
by the following loop, which should always be used as a source of
symmetry information in preference to the above space-group names.
They are only intended as comments.
;
_shelx_estimated_absorpt_t_min 0.591
_shelx_estimated_absorpt_t_max 0.901
_shelxl_version_number 2013-2

loop_
_space_group_symop_operation_xyz
'x, y, z'
'-x, y+1/2, -z'

loop_
_atom_site_label
_atom_site_type_symbol
_atom_site_fract_x
_atom_site_fract_y
_atom_site_fract_z
_atom_site_U_iso_or_equiv
_atom_site_adp_type
_atom_site_occupancy
_atom_site_site_symmetry_order
_atom_site_calc_flag
_atom_site_refinement_flags_posn
_atom_site_refinement_flags_adp
_atom_site_refinement_flags_occupancy
_atom_site_disorder_assembly
_atom_site_disorder_group
Ag1 Ag 0.06583(12) 0.4713(3) 0.90719(5) 0.0215(2) Uani 1 1 d . . . . .
Ag2 Ag 0.42978(12) 0.4608(3) 0.41587(5) 0.0219(2) Uani 1 1 d . . . . .
Cu2 Cu -0.28643(17) 0.5019(3) 0.89567(7) 0.0207(4) Uani 1 1 d . . . . .
Cu3 Cu 0.41610(17) 0.4399(3) 0.91678(7) 0.0195(4) Uani 1 1 d . . . . .
Cu4 Cu 0.76611(17) 0.4485(3) 0.38588(7) 0.0182(4) Uani 1 1 d . . . . .
Cu5 Cu 0.09952(17) 0.4747(3) 0.44498(7) 0.0212(4) Uani 1 1 d . . . . .
Cu1_1 Cu 0.12499(18) 0.5969(3) 0.84652(8) 0.0234(4) Uani 1 1 d . . . . .
Cl1_1 Cl 0.0182(6) 0.5248(4) 0.71689(17) 0.0455(12) Uani 1 1 d . . . . .
O1_1 O -0.0352(10) 0.5579(5) 0.8600(4) 0.020(2) Uani 1 1 d . . . . .
O2_1 O -0.2615(11) 0.5680(5) 0.8599(4) 0.026(2) Uani 1 1 d . . . . .
O3_1 O 0.2470(10) 0.5380(5) 0.8759(4) 0.020(2) Uani 1 1 d . . . . .
O4_1 O 0.4602(9) 0.5088(5) 0.8879(4) 0.022(2) Uani 1 1 d . . . . .
O5_1 O 0.1186(16) 0.5418(7) 0.7603(5) 0.059(4) Uani 1 1 d . . . . .
O6_1 O -0.0040(19) 0.4681(7) 0.7167(7) 0.073(5) Uani 1 1 d . . . . .
O7A_1 O 0.028(4) 0.5485(15) 0.6669(13) 0.056(4) Uiso 0.48(2) 1 d . U P A 1
O8A_1 O -0.130(3) 0.5432(14) 0.7358(14) 0.056(4) Uiso 0.48(2) 1 d . U P A 1
O7B_1 O 0.100(4) 0.5351(13) 0.6726(12) 0.056(4) Uiso 0.52(2) 1 d . U P A 2
O8B_1 O -0.097(3) 0.5576(13) 0.7112(13) 0.056(4) Uiso 0.52(2) 1 d . U P A 2
N1_1 N -0.0104(14) 0.6482(7) 0.8045(7) 0.043(4) Uani 1 1 d . . . . .
H1A_1 H 0.0213 0.6859 0.8114 0.052 Uiso 1 1 calc R U . . .
H1B_1 H -0.0192 0.6409 0.7659 0.052 Uiso 1 1 calc R U . . .
N2_1 N 0.2977(13) 0.6364(7) 0.8442(6) 0.035(4) Uani 1 1 d . . . . .
H2A_1 H 0.3037 0.6443 0.8068 0.042 Uiso 1 1 calc R U . . .
H2B_1 H 0.2975 0.6712 0.8633 0.042 Uiso 1 1 calc R U . . .
C1_1 C -0.1466(16) 0.5853(7) 0.8477(6) 0.028(3) Uani 1 1 d . . . . .
C2_1 C -0.1464(16) 0.6401(7) 0.8212(7) 0.028(4) Uani 1 1 d . . . . .
H2_1 H -0.1534 0.6680 0.8489 0.033 Uiso 1 1 calc R U . . .
C3_1 C -0.2690(18) 0.6487(8) 0.7756(9) 0.045(5) Uani 1 1 d . . . . .
H3A_1 H -0.2655 0.6853 0.7614 0.068 Uiso 1 1 calc R U . . .
H3B_1 H -0.3552 0.6439 0.7887 0.068 Uiso 1 1 calc R U . . .
H3C_1 H -0.2647 0.6224 0.7473 0.068 Uiso 1 1 calc R U . . .
C4_1 C 0.3716(15) 0.5452(7) 0.8783(6) 0.022(3) Uani 1 1 d . . . . .
C5_1 C 0.4205(15) 0.6034(7) 0.8696(6) 0.022(3) Uani 1 1 d . . . . .
H5_1 H 0.4881 0.6021 0.8450 0.026 Uiso 1 1 calc R U . . .
C6_1 C 0.4928(17) 0.6249(8) 0.9231(7) 0.039(4) Uani 1 1 d . . . . .
H6A_1 H 0.5197 0.6626 0.9192 0.059 Uiso 1 1 calc R U . . .
H6B_1 H 0.5753 0.6032 0.9361 0.059 Uiso 1 1 calc R U . . .
H6C_1 H 0.4302 0.6229 0.9486 0.059 Uiso 1 1 calc R U . . .
Cu1_2 Cu -0.00559(19) 0.3964(3) 0.78444(7) 0.0241(4) Uani 1 1 d . . . . .
Cl1_2 Cl 0.0299(6) 0.2664(4) 0.8529(2) 0.0495(12) Uani 1 1 d . . . . .
O1_2 O -0.1112(10) 0.4384(5) 0.8261(4) 0.022(2) Uani 1 1 d . . . . .
O2_2 O -0.3263(10) 0.4633(5) 0.8293(4) 0.029(2) Uani 1 1 d . . . . .
O3_2 O 0.1600(10) 0.4155(5) 0.8331(4) 0.027(2) Uani 1 1 d . U . . .
O4_2 O 0.3896(10) 0.4060(5) 0.8466(4) 0.027(2) Uani 1 1 d . U . . .
O5_2 O -0.0488(15) 0.3101(7) 0.8695(6) 0.059(4) Uani 1 1 d . . . . .
O6_2 O 0.0345(19) 0.2198(7) 0.8842(5) 0.066(5) Uani 1 1 d . . . . .
O7_2 O -0.0253(16) 0.2544(7) 0.7975(5) 0.055(4) Uani 1 1 d . . . . .
O8_2 O 0.1752(16) 0.2863(8) 0.8610(6) 0.064(4) Uani 1 1 d . . . . .
N1_2 N -0.1848(13) 0.3823(7) 0.7380(5) 0.031(3) Uani 1 1 d . . . . .
H1A_2 H -0.1934 0.4044 0.7053 0.038 Uiso 1 1 calc R U . . .
H1B_2 H -0.1909 0.3437 0.7274 0.038 Uiso 1 1 calc R U . . .
N2_2 N 0.1165(13) 0.3498(6) 0.7509(5) 0.029(3) Uani 1 1 d . U . . .
H2A_2 H 0.1069 0.3117 0.7613 0.035 Uiso 1 1 calc R U . . .
H2B_2 H 0.0909 0.3524 0.7117 0.035 Uiso 1 1 calc R U . . .
C1_2 C -0.2459(16) 0.4362(7) 0.8072(7) 0.029(4) Uani 1 1 d . . . . .
C2_2 C -0.2982(16) 0.3957(7) 0.7664(7) 0.028(3) Uani 1 1 d . . . . .
H2_2 H -0.3760 0.4119 0.7405 0.034 Uiso 1 1 calc R U . . .
C3_2 C -0.3515(16) 0.3476(7) 0.7922(6) 0.030(4) Uani 1 1 d . . . . .
H3A_2 H -0.2760 0.3313 0.8177 0.045 Uiso 1 1 calc R U . . .
H3B_2 H -0.3886 0.3210 0.7650 0.045 Uiso 1 1 calc R U . . .
H3C_2 H -0.4246 0.3591 0.8109 0.045 Uiso 1 1 calc R U . . .
C4_2 C 0.2695(15) 0.3984(8) 0.8200(6) 0.029(3) Uani 1 1 d . U . . .
C5_2 C 0.2614(17) 0.3682(8) 0.7689(7) 0.033(3) Uani 1 1 d . U . . .
H5_2 H 0.3249 0.3364 0.7743 0.039 Uiso 1 1 calc R U . . .
C6_2 C 0.303(2) 0.4066(9) 0.7283(7) 0.045(4) Uani 1 1 d . U . . .
H6A_2 H 0.2296 0.4330 0.7172 0.068 Uiso 1 1 calc R U . . .
H6B_2 H 0.3189 0.3860 0.6972 0.068 Uiso 1 1 calc R U . . .
H6C_2 H 0.3883 0.4254 0.7442 0.068 Uiso 1 1 calc R U . . .
Cu1_3 Cu 0.00722(18) 0.3460(3) 0.97129(7) 0.0207(4) Uani 1 1 d . . . . .
Cl1_3 Cl 0.1118(4) 0.4127(3) 1.09700(14) 0.0252(7) Uani 1 1 d . U . . .
O1_3 O -0.1110(10) 0.4076(5) 0.9455(4) 0.024(2) Uani 1 1 d . U . . .
O2_3 O -0.3314(10) 0.4349(5) 0.9288(4) 0.021(2) Uani 1 1 d . U . . .
O3_3 O 0.1623(10) 0.3822(5) 0.9513(4) 0.024(2) Uani 1 1 d . . . . .
O4_3 O 0.3872(11) 0.3702(5) 0.9476(5) 0.033(3) Uani 1 1 d . . . . .
O5_3 O 0.0572(12) 0.3666(5) 1.0658(4) 0.030(2) Uani 1 1 d . U . . .
O6_3 O 0.0347(13) 0.4607(6) 1.0764(5) 0.046(3) Uani 1 1 d . U . . .
O7_3 O 0.1043(15) 0.4017(6) 1.1515(5) 0.046(3) Uani 1 1 d . U . . .
O8_3 O 0.2528(13) 0.4211(6) 1.0922(6) 0.049(3) Uani 1 1 d . U . . .
N1_3 N -0.1677(12) 0.3092(6) 0.9774(6) 0.028(3) Uani 1 1 d . U . . .
H1A_3 H -0.1917 0.2824 0.9486 0.034 Uiso 1 1 calc R U . . .
H1B_3 H -0.1569 0.2901 1.0119 0.034 Uiso 1 1 calc R U . . .
N2_3 N 0.1355(12) 0.2840(6) 0.9910(5) 0.024(3) Uani 1 1 d . . . . .
H2A_3 H 0.1243 0.2690 1.0258 0.029 Uiso 1 1 calc R U . . .
H2B_3 H 0.1153 0.2551 0.9640 0.029 Uiso 1 1 calc R U . . .
C1_3 C -0.2420(14) 0.4007(7) 0.9468(5) 0.019(2) Uani 1 1 d . U . . .
C2_3 C -0.2807(15) 0.3506(7) 0.9737(6) 0.024(3) Uani 1 1 d . U . . .
H2_3 H -0.3675 0.3354 0.9523 0.029 Uiso 1 1 calc R U . . .
C3_3 C -0.3043(18) 0.3644(9) 1.0280(7) 0.042(4) Uani 1 1 d . U . . .
H3A_3 H -0.2157 0.3720 1.0513 0.064 Uiso 1 1 calc R U . . .
H3B_3 H -0.3489 0.3338 1.0424 0.064 Uiso 1 1 calc R U . . .
H3C_3 H -0.3639 0.3962 1.0261 0.064 Uiso 1 1 calc R U . . .
C4_3 C 0.2791(14) 0.3562(6) 0.9620(6) 0.020(3) Uani 1 1 d . . . . .
C5_3 C 0.2788(15) 0.3041(7) 0.9940(8) 0.032(4) Uani 1 1 d . . . . .
H5_3 H 0.3135 0.3140 1.0320 0.038 Uiso 1 1 calc R U . . .
C6_3 C 0.3787(17) 0.2622(8) 0.9796(8) 0.040(4) Uani 1 1 d . . . . .
H6A_3 H 0.3632 0.2275 0.9960 0.060 Uiso 1 1 calc R U . . .
H6B_3 H 0.4736 0.2741 0.9926 0.060 Uiso 1 1 calc R U . . .
H6C_3 H 0.3634 0.2580 0.9408 0.060 Uiso 1 1 calc R U . . .
Cu1_4 Cu 0.13706(18) 0.5408(3) 1.03312(7) 0.0192(4) Uani 1 1 d . . . . .
Cl1_4 Cl 0.1497(4) 0.6719(3) 0.97240(16) 0.0299(8) Uani 1 1 d . U . . .
O1_4 O -0.0260(11) 0.5309(5) 0.9794(4) 0.022(2) Uani 1 1 d . . . . .
O2_4 O -0.2560(11) 0.5373(5) 0.9650(4) 0.027(2) Uani 1 1 d . . . . .
O3_4 O 0.2422(10) 0.4995(5) 0.9896(4) 0.021(2) Uani 1 1 d . . . . .
O4_4 O 0.4550(10) 0.4733(5) 0.9862(4) 0.024(2) Uani 1 1 d . . . . .
O5_4 O 0.2241(14) 0.6241(6) 0.9941(6) 0.049(3) Uani 1 1 d . U . . .
O6_4 O 0.0723(17) 0.6542(7) 0.9208(6) 0.063(4) Uani 1 1 d . U . . .
O7_4 O 0.2446(15) 0.7134(6) 0.9631(6) 0.050(3) Uani 1 1 d . U . . .
O8_4 O 0.0663(16) 0.6898(6) 1.0081(6) 0.051(4) Uani 1 1 d . U . . .
N1_4 N 0.0139(13) 0.5849(6) 1.0699(5) 0.025(3) Uani 1 1 d . . . . .
H1A_4 H 0.0350 0.5778 1.1086 0.030 Uiso 1 1 calc R U . . .
H1B_4 H 0.0285 0.6238 1.0640 0.030 Uiso 1 1 calc R U . . .
N2_4 N 0.3088(12) 0.5424(6) 1.0864(5) 0.023(3) Uani 1 1 d . . . . .
H2A_4 H 0.3221 0.5787 1.1027 0.027 Uiso 1 1 calc R U . . .
H2B_4 H 0.3038 0.5158 1.1149 0.027 Uiso 1 1 calc R U . . .
C1_4 C -0.1382(14) 0.5437(6) 0.9928(5) 0.018(3) Uani 1 1 d . . . . .
C2_4 C -0.1323(15) 0.5699(7) 1.0478(6) 0.022(3) Uani 1 1 d . . . . .
H2_4 H -0.1615 0.5422 1.0719 0.027 Uiso 1 1 calc R U . . .
C3_4 C -0.2267(16) 0.6164(8) 1.0457(7) 0.035(4) Uani 1 1 d . . . . .
H3A_4 H -0.1732 0.6500 1.0494 0.052 Uiso 1 1 calc R U . . .
H3B_4 H -0.2786 0.6137 1.0747 0.052 Uiso 1 1 calc R U . . .
H3C_4 H -0.2911 0.6165 1.0115 0.052 Uiso 1 1 calc R U . . .
C4_4 C 0.3685(14) 0.4972(6) 1.0074(5) 0.017(3) Uani 1 1 d . . . . .
C5_4 C 0.4280(14) 0.5290(7) 1.0595(6) 0.022(3) Uani 1 1 d . . . . .
H5_4 H 0.4650 0.5639 1.0485 0.027 Uiso 1 1 calc R U . . .
C6_4 C 0.5427(15) 0.5010(8) 1.0935(6) 0.030(4) Uani 1 1 d . . . . .
H6A_4 H 0.5688 0.5206 1.1271 0.044 Uiso 1 1 calc R U . . .
H6B_4 H 0.6218 0.4994 1.0754 0.044 Uiso 1 1 calc R U . . .
H6C_4 H 0.5142 0.4642 1.1007 0.044 Uiso 1 1 calc R U . . .
Cu1_5 Cu 0.57997(18) 0.5240(3) 0.53928(8) 0.0249(4) Uani 1 1 d . . . . .
Cl1_5 Cl 0.5450(5) 0.4044(4) 0.60979(16) 0.0374(10) Uani 1 1 d . U . . .
O1_5 O 0.6601(9) 0.4939(5) 0.4812(4) 0.019(2) Uani 1 1 d . . . . .
O2_5 O 0.8558(10) 0.4795(5) 0.4541(4) 0.023(2) Uani 1 1 d . . . . .
O3_5 O 0.3962(10) 0.5061(5) 0.5032(4) 0.023(2) Uani 1 1 d . . . . .
O4_5 O 0.1723(11) 0.5093(6) 0.5108(4) 0.028(3) Uani 1 1 d . . . . .
O5_5 O 0.5889(14) 0.4018(8) 0.5607(5) 0.060(4) Uani 1 1 d . U . . .
O6_5 O 0.626(2) 0.4446(9) 0.6426(7) 0.088(5) Uani 1 1 d . U . . .
O7_5 O 0.5722(18) 0.3591(8) 0.6424(7) 0.084(5) Uani 1 1 d . U . . .
O8_5 O 0.4018(14) 0.4124(8) 0.6030(5) 0.058(4) Uani 1 1 d . U . . .
N1_5 N 0.7728(14) 0.5321(7) 0.5778(7) 0.039(4) Uani 1 1 d . . . . .
H1A_5 H 0.7965 0.5708 0.5823 0.046 Uiso 1 1 calc R U . . .
H1B_5 H 0.7829 0.5155 0.6135 0.046 Uiso 1 1 calc R U . . .
N2_5 N 0.4860(16) 0.5634(8) 0.5894(6) 0.049(4) Uani 1 1 d . . . . .
H2A_5 H 0.5331 0.5551 0.6261 0.059 Uiso 1 1 calc R U . . .
H2B_5 H 0.4953 0.6027 0.5836 0.059 Uiso 1 1 calc R U . . .
C1_5 C 0.7911(14) 0.4939(7) 0.4890(6) 0.022(3) Uani 1 1 d . . . . .
C2_5 C 0.8695(15) 0.5044(8) 0.5462(6) 0.030(4) Uani 1 1 d . . . . .
H2_5 H 0.9482 0.5294 0.5443 0.036 Uiso 1 1 calc R U . . .
C3_5 C 0.9248(17) 0.4541(9) 0.5707(7) 0.037(4) Uani 1 1 d . . . . .
H3A_5 H 0.9816 0.4618 0.6056 0.056 Uiso 1 1 calc R U . . .
H3B_5 H 0.9813 0.4365 0.5480 0.056 Uiso 1 1 calc R U . . .
H3C_5 H 0.8486 0.4302 0.5751 0.056 Uiso 1 1 calc R U . . .
C4_5 C 0.2985(15) 0.5199(8) 0.5279(6) 0.027(3) Uani 1 1 d . . . . .
C5_5 C 0.3369(19) 0.5501(8) 0.5840(6) 0.036(4) Uani 1 1 d . . . . .
H5_5 H 0.3277 0.5233 0.6124 0.043 Uiso 1 1 calc R U . . .
C6_5 C 0.2437(17) 0.5923(9) 0.5871(7) 0.043(5) Uani 1 1 d . . . . .
H6A_5 H 0.2574 0.6059 0.6236 0.064 Uiso 1 1 calc R U . . .
H6B_5 H 0.1491 0.5789 0.5766 0.064 Uiso 1 1 calc R U . . .
H6C_5 H 0.2595 0.6216 0.5631 0.064 Uiso 1 1 calc R U . . .
Cu1_6 Cu 0.47419(18) 0.3365(3) 0.48694(7) 0.0225(4) Uani 1 1 d . . . . .
Cl1_6 Cl 0.3821(4) 0.2658(3) 0.36130(16) 0.0291(8) Uani 1 1 d . . . . .
O1_6 O 0.5832(10) 0.3781(5) 0.4449(4) 0.020(2) Uani 1 1 d . U . . .
O2_6 O 0.7865(11) 0.3767(5) 0.4190(4) 0.027(2) Uani 1 1 d . U . . .
O3_6 O 0.3256(10) 0.3884(5) 0.4715(4) 0.021(2) Uani 1 1 d . . . . .
O4_6 O 0.1124(11) 0.4043(6) 0.4793(4) 0.028(2) Uani 1 1 d . . . . .
O5_6 O 0.3270(14) 0.2810(6) 0.4086(4) 0.038(3) Uani 1 1 d . . . . .
O6_6 O 0.3134(13) 0.2954(6) 0.3159(5) 0.043(3) Uani 1 1 d . . . . .
O7_6 O 0.3576(13) 0.2103(6) 0.3514(5) 0.042(3) Uani 1 1 d . . . . .
O8_6 O 0.5293(12) 0.2774(7) 0.3695(5) 0.045(3) Uani 1 1 d . . . . .
N1_6 N 0.6262(11) 0.2833(5) 0.4945(5) 0.017(2) Uani 1 1 d . U . . .
H1A_6 H 0.6478 0.2701 0.5316 0.020 Uiso 1 1 calc R U . . .
H1B_6 H 0.5980 0.2521 0.4709 0.020 Uiso 1 1 calc R U . . .
N2_6 N 0.3518(13) 0.2983(7) 0.5290(6) 0.033(3) Uani 1 1 d . . . . .
H2A_6 H 0.3548 0.2589 0.5231 0.040 Uiso 1 1 calc R U . . .
H2B_6 H 0.3824 0.3056 0.5674 0.040 Uiso 1 1 calc R U . . .
C1_6 C 0.7005(15) 0.3589(7) 0.4430(6) 0.022(3) Uani 1 1 d . U . . .
C2_6 C 0.7502(15) 0.3094(7) 0.4803(6) 0.021(2) Uani 1 1 d . U . . .
H2_6 H 0.8092 0.3233 0.5136 0.026 Uiso 1 1 calc R U . . .
C3_6 C 0.8348(16) 0.2697(7) 0.4544(7) 0.031(4) Uani 1 1 d . U . . .
H3A_6 H 0.8915 0.2477 0.4820 0.047 Uiso 1 1 calc R U . . .
H3B_6 H 0.8946 0.2896 0.4346 0.047 Uiso 1 1 calc R U . . .
H3C_6 H 0.7728 0.2462 0.4300 0.047 Uiso 1 1 calc R U . . .
C4_6 C 0.2186(15) 0.3766(7) 0.4865(6) 0.022(3) Uani 1 1 d . . . . .
C5_6 C 0.2059(15) 0.3195(7) 0.5102(6) 0.024(3) Uani 1 1 d . . . . .
H5_6 H 0.1538 0.2950 0.4824 0.029 Uiso 1 1 calc R U . . .
C6_6 C 0.1327(17) 0.3223(9) 0.5593(7) 0.041(5) Uani 1 1 d . . . . .
H6A_6 H 0.1429 0.2877 0.5780 0.061 Uiso 1 1 calc R U . . .
H6B_6 H 0.0345 0.3302 0.5472 0.061 Uiso 1 1 calc R U . . .
H6C_6 H 0.1747 0.3510 0.5834 0.061 Uiso 1 1 calc R U . . .
Cu1_7 Cu 0.28004(17) 0.3942(3) 0.29362(7) 0.0189(4) Uani 1 1 d . . . . .
Cl1_7 Cl 0.2705(5) 0.5266(3) 0.22503(16) 0.0354(9) Uani 1 1 d . U . . .
O1_7 O 0.4637(10) 0.4157(5) 0.3275(4) 0.020(2) Uani 1 1 d . . . . .
O2_7 O 0.6843(9) 0.4161(5) 0.3181(4) 0.022(2) Uani 1 1 d . . . . .
O3_7 O 0.2012(10) 0.4193(5) 0.3537(4) 0.024(2) Uani 1 1 d . . . . .
O4_7 O 0.0046(10) 0.4407(5) 0.3779(4) 0.018(2) Uani 1 1 d . . . . .
O5_7 O 0.2023(14) 0.4913(6) 0.2575(5) 0.042(3) Uani 1 1 d . U . . .
O6_7 O 0.3392(16) 0.5690(6) 0.2574(5) 0.046(3) Uani 1 1 d . U . . .
O7_7 O 0.1700(18) 0.5512(8) 0.1828(6) 0.068(4) Uani 1 1 d . U . . .
O8_7 O 0.3637(15) 0.4946(6) 0.2005(5) 0.049(3) Uani 1 1 d . U . . .
N1_7 N 0.0847(12) 0.3793(6) 0.2614(4) 0.018(2) Uani 1 1 d . . . . .
H1A_7 H 0.0550 0.4043 0.2313 0.022 Uiso 1 1 calc R U . . .
H1B_7 H 0.0766 0.3420 0.2474 0.022 Uiso 1 1 calc R U . . .
N2_7 N 0.3689(11) 0.3780(6) 0.2326(5) 0.017(2) Uani 1 1 d . . . . .
H2A_7 H 0.3316 0.3440 0.2153 0.020 Uiso 1 1 calc R U . . .
H2B_7 H 0.3510 0.4075 0.2061 0.020 Uiso 1 1 calc R U . . .
C1_7 C 0.5572(14) 0.4033(6) 0.3034(6) 0.020(3) Uani 1 1 d . . . . .
C2_7 C 0.5196(14) 0.3726(7) 0.2528(6) 0.023(3) Uani 1 1 d . . . . .
H2_7 H 0.5369 0.3337 0.2620 0.027 Uiso 1 1 calc R U . . .
C3_7 C 0.606(2) 0.3863(9) 0.2106(7) 0.048(5) Uani 1 1 d . . . . .
H3A_7 H 0.5867 0.4234 0.1980 0.072 Uiso 1 1 calc R U . . .
H3B_7 H 0.5835 0.3613 0.1806 0.072 Uiso 1 1 calc R U . . .
H3C_7 H 0.7046 0.3830 0.2262 0.072 Uiso 1 1 calc R U . . .
C4_7 C 0.0738(14) 0.4192(6) 0.3470(6) 0.019(3) Uani 1 1 d . . . . .
C5_7 C -0.0075(15) 0.3859(7) 0.3009(6) 0.022(3) Uani 1 1 d . . . . .
H5_7 H -0.0930 0.4058 0.2843 0.027 Uiso 1 1 calc R U . . .
C6_7 C -0.0457(18) 0.3316(8) 0.3223(7) 0.039(5) Uani 1 1 d . . . . .
H6A_7 H -0.0920 0.3092 0.2928 0.058 Uiso 1 1 calc R U . . .
H6B_7 H -0.1078 0.3374 0.3475 0.058 Uiso 1 1 calc R U . . .
H6C_7 H 0.0381 0.3133 0.3404 0.058 Uiso 1 1 calc R U . . .
Cu1_8 Cu 0.40959(18) 0.5904(3) 0.35353(8) 0.0247(4) Uani 1 1 d . . . . .
Cl1_8 Cl 0.4739(4) 0.6523(3) 0.48175(18) 0.0352(10) Uani 1 1 d . . . . .
O1_8 O 0.5502(11) 0.5339(5) 0.3633(4) 0.026(2) Uani 1 1 d . U . . .
O2_8 O 0.7681(11) 0.5200(6) 0.3549(5) 0.034(3) Uani 1 1 d . U . . .
O3_8 O 0.2893(11) 0.5443(5) 0.3843(4) 0.024(2) Uani 1 1 d . . . . .
O4_8 O 0.0849(11) 0.5448(5) 0.4100(5) 0.036(3) Uani 1 1 d . . . . .
O5_8 O 0.5576(13) 0.6060(5) 0.4753(5) 0.039(3) Uani 1 1 d . . . . .
O6_8 O 0.4987(14) 0.6938(6) 0.4452(6) 0.046(3) Uani 1 1 d . . . . .
O7_8 O 0.5134(14) 0.6716(6) 0.5358(6) 0.053(4) Uani 1 1 d . . . . .
O8_8 O 0.3327(12) 0.6375(6) 0.4724(5) 0.043(3) Uani 1 1 d . . . . .
N1_8 N 0.5461(15) 0.6346(7) 0.3274(7) 0.045(4) Uani 1 1 d . U . . .
H1A_8 H 0.5175 0.6398 0.2886 0.054 Uiso 1 1 calc R U . . .
H1B_8 H 0.5508 0.6706 0.3446 0.054 Uiso 1 1 calc R U . . .
N2_8 N 0.2638(12) 0.6457(6) 0.3486(5) 0.024(3) Uani 1 1 d . U . . .
H2A_8 H 0.2943 0.6754 0.3740 0.029 Uiso 1 1 calc R U . . .
H2B_8 H 0.2436 0.6611 0.3122 0.029 Uiso 1 1 calc R U . . .
C1_8 C 0.6642(15) 0.5522(7) 0.3517(6) 0.025(3) Uani 1 1 d . U . . .
C2_8 C 0.6867(17) 0.6086(8) 0.3390(9) 0.043(4) Uani 1 1 d . U . . .
H2_8 H 0.7310 0.6108 0.3070 0.052 Uiso 1 1 calc R U . . .
C3_8 C 0.7793(18) 0.6380(8) 0.3876(9) 0.048(4) Uani 1 1 d . U . . .
H3A_8 H 0.7221 0.6488 0.4132 0.072 Uiso 1 1 calc R U . . .
H3B_8 H 0.8214 0.6701 0.3749 0.072 Uiso 1 1 calc R U . . .
H3C_8 H 0.8519 0.6134 0.4047 0.072 Uiso 1 1 calc R U . . .
C4_8 C 0.1712(14) 0.5657(6) 0.3872(5) 0.015(3) Uiso 1 1 d . . . . .
C5_8 C 0.1355(14) 0.6190(7) 0.3615(6) 0.023(3) Uani 1 1 d . U . . .
H5_8 H 0.0908 0.6428 0.3849 0.027 Uiso 1 1 calc R U . . .
C6_8 C 0.0373(16) 0.6085(8) 0.3083(7) 0.032(4) Uani 1 1 d . U . . .
H6A_8 H 0.0867 0.5889 0.2843 0.048 Uiso 1 1 calc R U . . .
H6B_8 H 0.0038 0.6430 0.2921 0.048 Uiso 1 1 calc R U . . .
H6C_8 H -0.0411 0.5868 0.3146 0.048 Uiso 1 1 calc R U . . .
Cl1_9 Cl 0.3638(5) 0.2596(3) 0.13943(18) 0.0372(10) Uani 1 1 d . . . . .
O1_9 O 0.2846(16) 0.2739(7) 0.1798(6) 0.062(4) Uani 1 1 d . . . . .
O2_9 O 0.4712(17) 0.2228(7) 0.1599(6) 0.064(5) Uani 1 1 d . . . . .
O3_9 O 0.2667(16) 0.2340(7) 0.0991(5) 0.055(4) Uani 1 1 d . . . . .
O4_9 O 0.4162(16) 0.3067(6) 0.1199(5) 0.053(4) Uani 1 1 d . . . . .
Cl2_9 Cl 0.8914(4) 0.2754(3) 0.64633(14) 0.0223(7) Uani 1 1 d . U . . .
O5_9 O 0.8291(11) 0.2533(5) 0.5945(4) 0.028(2) Uani 1 1 d . U . . .
O6_9 O 0.9208(11) 0.3322(5) 0.6395(4) 0.025(2) Uani 1 1 d . U . . .
O7_9 O 1.0181(13) 0.2455(6) 0.6658(5) 0.044(3) Uani 1 1 d . U . . .
O8_9 O 0.7955(13) 0.2695(6) 0.6824(5) 0.037(3) Uani 1 1 d . U . . .
O9_9 O 1.0064(5) 0.2731(5) 0.1921(3) 0.112(2) Uiso 1 1 d D U . . .
H9_9 H 1.0895 0.2734 0.1889 0.134 Uiso 1 1 d R U . . .
C9_9 C 0.8848(5) 0.2874(6) 0.1531(3) 0.112(2) Uiso 1 1 d D U . . .
H9A_9 H 0.8446 0.3208 0.1641 0.168 Uiso 1 1 d R U . . .
H9B_9 H 0.8168 0.2582 0.1503 0.168 Uiso 1 1 d R U . . .
H9C_9 H 0.9112 0.2930 0.1184 0.168 Uiso 1 1 d R U . . .
O10_9 O 0.284(2) 0.6929(10) 0.2358(9) 0.112(2) Uiso 1 1 d . U . . .
H10A_9 H 0.3478 0.7090 0.2543 0.134 Uiso 1 1 d R U . . .
H10B_9 H 0.2104 0.7075 0.2204 0.134 Uiso 1 1 d R U . . .
O11_9 O 0.8205(8) 0.6485(4) 0.59555(16) 0.112(2) Uiso 1 1 d D U . . .
H11A_9 H 0.7689 0.6670 0.6112 0.134 Uiso 1 1 d R U . . .
C11_9 C 0.8636(8) 0.6678(4) 0.54752(16) 0.112(2) Uiso 1 1 d D U . . .
H11B_9 H 0.7853 0.6847 0.5241 0.168 Uiso 1 1 d R U . . .
H11C_9 H 0.8968 0.6372 0.5291 0.168 Uiso 1 1 d R U . . .
H11D_9 H 0.9380 0.6942 0.5570 0.168 Uiso 1 1 d R U . . .
O12A_9 O 0.4564(6) 0.2557(7) 0.63920(16) 0.112(2) Uiso 0.54(3) 1 d D U P B 1
H12A_9 H 0.5420 0.2543 0.6501 0.168 Uiso 0.54(3) 1 d R U P B 1
C12A_9 C 0.3895(4) 0.2670(4) 0.68406(16) 0.112(2) Uiso 0.54(3) 1 d D U P B 1
H12C_9 H 0.3939 0.3058 0.6916 0.168 Uiso 0.54(3) 1 d R U P B 1
H12D_9 H 0.4358 0.2472 0.7155 0.168 Uiso 0.54(3) 1 d R U P B 1
H12E_9 H 0.2929 0.2556 0.6750 0.168 Uiso 0.54(3) 1 d R U P B 1
O12B_9 O 0.5318(4) 0.2485(4) 0.6949(19) 0.112(2) Uiso 0.46(3) 1 d D U P B 2
H12B_9 H 0.5830 0.2753 0.6934 0.168 Uiso 0.46(3) 1 d R U P B 2
C12B_9 C 0.3895(4) 0.2670(4) 0.68406(16) 0.112(2) Uiso 0.46(3) 1 d D U P B 2
H12F_9 H 0.3794 0.2985 0.7052 0.168 Uiso 0.46(3) 1 d R U P B 2
H12G_9 H 0.3313 0.2370 0.6956 0.168 Uiso 0.46(3) 1 d R U P B 2
H12H_9 H 0.3590 0.2730 0.6468 0.168 Uiso 0.46(3) 1 d R U P B 2
O13_9 O 0.389(2) 0.64559(15) 0.1426(3) 0.112(2) Uiso 1 1 d D U . . .
H13B_9 H 0.3342 0.6474 0.1638 0.134 Uiso 1 1 d R U . . .
C13_9 C 0.388(3) 0.69609(15) 0.1135(3) 0.112(2) Uiso 1 1 d D U . . .
H13A_9 H 0.2931 0.7090 0.1042 0.168 Uiso 1 1 d R U . . .
H13C_9 H 0.4253 0.6902 0.0810 0.168 Uiso 1 1 d R U . . .
H13D_9 H 0.4447 0.7231 0.1357 0.168 Uiso 1 1 d R U . . .
O14_9 O 0.6960(10) 0.15655(15) 0.2652(3) 0.112(2) Uiso 1 1 d D U . . .
H14_9 H 0.7772 0.1555 0.2797 0.168 Uiso 1 1 d R U . . .
C14_9 C 0.6568(11) 0.20668(15) 0.2879(3) 0.112(2) Uiso 1 1 d D U . . .
H14A_9 H 0.6067 0.1990 0.3167 0.168 Uiso 1 1 d R U . . .
H14B_9 H 0.5981 0.2280 0.2603 0.168 Uiso 1 1 d R U . . .
H14C_9 H 0.7407 0.2271 0.3021 0.168 Uiso 1 1 d R U . . .
O15_9 O 0.4849(19) 0.56241(19) 0.7063(2) 0.112(2) Uiso 1 1 d D U . . .
H15_9 H 0.5187 0.5914 0.7201 0.168 Uiso 1 1 d R U . . .
C15_9 C 0.488(2) 0.5217(2) 0.7475(2) 0.112(2) Uiso 1 1 d D U . . .
H15A_9 H 0.5447 0.5351 0.7806 0.168 Uiso 1 1 d R U . . .
H15B_9 H 0.5311 0.4892 0.7359 0.168 Uiso 1 1 d R U . . .
H15C_9 H 0.3957 0.5130 0.7536 0.168 Uiso 1 1 d R U . . .
O16_9 O 0.015(2) 0.1959(10) 0.3194(9) 0.112(2) Uiso 1 1 d . U . . .
H16A_9 H -0.0070 0.1633 0.3134 0.134 Uiso 1 1 d R U . . .
H16B_9 H 0.0273 0.1988 0.3526 0.134 Uiso 1 1 d R U . . .
O17_9 O 0.845(2) 0.5164(10) 0.2100(8) 0.112(2) Uiso 1 1 d . U . . .
H17A_9 H 0.8531 0.5465 0.1957 0.134 Uiso 1 1 d R U . . .
H17B_9 H 0.7804 0.5207 0.2268 0.134 Uiso 1 1 d R U . . .
O18_9 O 0.6513(6) 0.63291(16) 0.2076(7) 0.112(2) Uiso 1 1 d D U . . .
H18B_9 H 0.5679 0.6403 0.1963 0.134 Uiso 1 1 d R U . . .
C18_9 C 0.7334(7) 0.68152(16) 0.2066(9) 0.112(2) Uiso 1 1 d D U . . .
H18A_9 H 0.7542 0.6865 0.1709 0.168 Uiso 1 1 d R U . . .
H18C_9 H 0.8197 0.6778 0.2324 0.168 Uiso 1 1 d R U . . .
H18D_9 H 0.6821 0.7129 0.2158 0.168 Uiso 1 1 d R U . . .

loop_
_atom_site_aniso_label
_atom_site_aniso_U_11
_atom_site_aniso_U_22
_atom_site_aniso_U_33
_atom_site_aniso_U_23
_atom_site_aniso_U_13
_atom_site_aniso_U_12
Ag1 0.0220(5) 0.0169(5) 0.0254(5) -0.0033(4) 0.0041(4) -0.0023(4)
Ag2 0.0224(5) 0.0168(5) 0.0276(5) 0.0014(4) 0.0073(4) 0.0025(4)
Cu2 0.0141(8) 0.0177(9) 0.0309(10) -0.0072(7) 0.0055(7) -0.0011(7)
Cu3 0.0152(8) 0.0173(9) 0.0271(9) -0.0008(7) 0.0068(7) 0.0006(7)
Cu4 0.0154(8) 0.0166(9) 0.0240(9) 0.0023(7) 0.0070(7) 0.0017(6)
Cu5 0.0165(8) 0.0191(9) 0.0297(9) -0.0027(8) 0.0086(7) 0.0002(7)
Cu1_1 0.0148(8) 0.0202(9) 0.0349(11) 0.0078(8) 0.0042(7) -0.0019(7)
Cl1_1 0.068(3) 0.039(3) 0.025(2) 0.0006(19) -0.003(2) -0.008(2)
O1_1 0.018(5) 0.012(5) 0.028(5) 0.003(4) 0.000(4) -0.003(4)
O2_1 0.022(5) 0.013(5) 0.043(7) -0.003(5) 0.006(5) -0.002(4)
O3_1 0.019(5) 0.018(5) 0.026(5) 0.008(4) 0.016(4) 0.000(4)
O4_1 0.012(5) 0.018(5) 0.035(6) 0.000(4) 0.002(4) 0.003(4)
O5_1 0.066(10) 0.076(11) 0.033(7) -0.017(7) 0.003(7) -0.038(9)
O6_1 0.095(13) 0.050(10) 0.078(12) 0.019(9) 0.027(10) 0.003(10)
N1_1 0.021(7) 0.040(9) 0.063(11) 0.031(8) -0.006(7) -0.005(6)
N2_1 0.016(6) 0.043(9) 0.037(8) 0.020(7) -0.017(6) -0.012(6)
C1_1 0.028(8) 0.023(8) 0.033(9) 0.000(7) 0.009(7) 0.001(7)
C2_1 0.021(8) 0.027(9) 0.040(9) -0.009(7) 0.021(7) -0.002(6)
C3_1 0.029(9) 0.027(10) 0.083(15) -0.009(10) 0.021(10) 0.002(7)
C4_1 0.017(7) 0.024(8) 0.028(8) 0.006(6) 0.007(6) 0.002(6)
C5_1 0.020(7) 0.026(8) 0.018(7) 0.008(6) -0.003(5) 0.000(6)
C6_1 0.021(8) 0.044(11) 0.044(10) -0.010(8) -0.015(7) 0.016(7)
Cu1_2 0.0191(9) 0.0283(10) 0.0260(10) -0.0100(8) 0.0071(7) -0.0025(8)
Cl1_2 0.065(3) 0.039(3) 0.039(3) -0.009(2) -0.001(2) 0.013(2)
O1_2 0.016(5) 0.023(5) 0.028(5) -0.006(4) 0.006(4) -0.002(4)
O2_2 0.025(5) 0.024(6) 0.042(6) -0.013(5) 0.020(5) -0.003(5)
O3_2 0.019(4) 0.030(6) 0.033(6) -0.001(4) 0.009(4) -0.007(4)
O4_2 0.015(4) 0.033(6) 0.034(5) -0.011(4) 0.006(3) -0.007(3)
O5_2 0.054(9) 0.067(11) 0.050(9) -0.019(8) -0.002(7) 0.019(8)
O6_2 0.115(14) 0.062(11) 0.021(7) 0.004(7) 0.009(8) 0.006(10)
O7_2 0.064(10) 0.057(10) 0.040(8) 0.002(7) 0.000(7) -0.015(8)
O8_2 0.055(10) 0.079(12) 0.051(9) -0.003(8) -0.011(7) 0.016(9)
N1_2 0.025(7) 0.037(8) 0.033(7) -0.021(6) 0.007(6) 0.002(6)
N2_2 0.028(5) 0.029(7) 0.031(6) -0.017(5) 0.010(4) -0.003(4)
C1_2 0.023(8) 0.028(9) 0.039(9) -0.003(7) 0.011(7) 0.008(7)
C2_2 0.021(7) 0.026(8) 0.043(9) -0.002(7) 0.017(7) 0.001(6)
C3_2 0.025(8) 0.030(9) 0.033(9) -0.002(7) 0.000(7) -0.006(7)
C4_2 0.017(3) 0.038(7) 0.033(5) -0.010(5) 0.005(3) -0.008(3)
C5_2 0.029(5) 0.039(7) 0.031(5) -0.009(4) 0.007(3) -0.007(4)
C6_2 0.045(10) 0.051(9) 0.042(7) 0.000(7) 0.014(7) -0.009(8)
Cu1_3 0.0163(8) 0.0134(9) 0.0322(10) 0.0009(7) 0.0043(7) 0.0000(7)
Cl1_3 0.0354(19) 0.0163(16) 0.0218(16) 0.0013(13) 0.0003(14) 0.0006(14)
O1_3 0.019(4) 0.016(5) 0.039(6) -0.001(4) 0.006(3) 0.000(3)
O2_3 0.017(4) 0.017(4) 0.026(5) -0.001(4) 0.000(3) -0.003(3)
O3_3 0.022(5) 0.019(5) 0.035(6) 0.000(4) 0.012(4) -0.001(4)
O4_3 0.024(6) 0.025(6) 0.051(7) 0.006(5) 0.011(5) -0.001(5)
O5_3 0.041(6) 0.021(3) 0.027(4) -0.004(3) 0.003(4) -0.004(3)
O6_3 0.047(6) 0.024(4) 0.063(7) 0.013(4) 0.002(5) 0.009(4)
O7_3 0.077(9) 0.036(7) 0.023(3) 0.003(3) 0.008(3) -0.011(6)
O8_3 0.041(3) 0.022(6) 0.086(9) -0.007(6) 0.018(4) -0.003(3)
N1_3 0.016(5) 0.022(5) 0.048(8) 0.005(5) 0.009(5) 0.009(4)
N2_3 0.015(6) 0.022(7) 0.035(7) 0.002(5) 0.006(5) -0.004(5)
C1_3 0.019(3) 0.019(4) 0.020(5) -0.003(4) 0.001(3) 0.000(3)
C2_3 0.015(5) 0.020(4) 0.038(6) 0.006(4) 0.009(4) 0.007(3)
C3_3 0.030(9) 0.059(11) 0.040(6) 0.002(5) 0.011(5) 0.018(8)
C4_3 0.010(6) 0.012(7) 0.037(8) 0.002(6) 0.001(6) -0.005(5)
C5_3 0.011(7) 0.013(7) 0.066(12) 0.002(7) -0.008(7) -0.003(5)
C6_3 0.021(8) 0.034(10) 0.069(13) 0.006(9) 0.017(8) 0.013(7)
Cu1_4 0.0201(9) 0.0186(9) 0.0180(8) -0.0025(7) 0.0012(7) 0.0013(7)
Cl1_4 0.040(2) 0.0220(18) 0.0292(19) -0.0017(15) 0.0102(16) -0.0013(15)
O1_4 0.028(6) 0.019(5) 0.018(5) -0.005(4) 0.003(4) 0.005(4)
O2_4 0.022(5) 0.023(6) 0.030(6) -0.010(5) -0.008(4) 0.003(4)
O3_4 0.026(5) 0.021(5) 0.016(5) 0.007(4) -0.001(4) 0.002(4)
O4_4 0.024(5) 0.021(5) 0.027(5) -0.002(4) 0.003(4) 0.004(4)
O5_4 0.049(6) 0.035(4) 0.068(8) 0.019(5) 0.026(5) 0.009(4)
O6_4 0.080(8) 0.059(9) 0.043(4) -0.016(5) -0.009(5) 0.005(7)
O7_4 0.057(6) 0.034(5) 0.063(8) 0.004(5) 0.021(6) -0.012(5)
O8_4 0.081(8) 0.019(6) 0.065(7) 0.004(5) 0.048(7) 0.004(5)
N1_4 0.026(7) 0.019(7) 0.031(7) -0.007(5) 0.005(5) 0.001(5)
N2_4 0.021(6) 0.030(7) 0.019(6) 0.001(5) 0.009(5) -0.009(5)
C1_4 0.021(7) 0.009(6) 0.022(7) 0.001(5) -0.003(5) 0.003(5)
C2_4 0.022(7) 0.021(7) 0.025(8) -0.004(6) 0.007(6) 0.003(6)
C3_4 0.025(8) 0.039(10) 0.038(10) -0.018(8) 0.000(7) 0.013(7)
C4_4 0.017(6) 0.015(7) 0.020(7) -0.006(5) 0.008(5) -0.011(5)
C5_4 0.017(7) 0.023(8) 0.026(7) 0.002(6) 0.002(6) -0.005(6)
C6_4 0.016(7) 0.049(11) 0.020(7) -0.013(7) -0.004(6) 0.010(7)
Cu1_5 0.0142(8) 0.0327(11) 0.0288(10) -0.0076(8) 0.0069(7) 0.0000(7)
Cl1_5 0.034(2) 0.051(3) 0.028(2) 0.0088(18) 0.0074(16) -0.0017(18)
O1_5 0.015(5) 0.025(5) 0.018(5) 0.000(4) 0.008(4) -0.001(4)
O2_5 0.013(5) 0.022(6) 0.036(6) 0.002(5) 0.011(4) 0.000(4)
O3_5 0.017(5) 0.031(6) 0.020(5) -0.017(4) 0.003(4) -0.003(4)
O4_5 0.024(5) 0.039(7) 0.025(5) -0.014(5) 0.012(4) -0.002(5)
O5_5 0.046(7) 0.104(12) 0.032(4) -0.007(5) 0.014(4) -0.030(8)
O6_5 0.089(10) 0.103(9) 0.071(8) -0.024(7) 0.018(7) -0.044(8)
O7_5 0.066(10) 0.086(6) 0.096(10) 0.056(7) 0.007(8) 0.001(6)
O8_5 0.037(3) 0.097(11) 0.042(7) 0.022(7) 0.012(3) 0.005(3)
N1_5 0.023(7) 0.030(8) 0.069(11) -0.004(7) 0.024(7) 0.003(6)
N2_5 0.030(8) 0.077(13) 0.036(9) -0.004(8) -0.002(7) -0.002(8)
C1_5 0.019(7) 0.021(7) 0.026(7) 0.000(6) 0.004(6) 0.012(6)
C2_5 0.015(7) 0.044(10) 0.035(9) -0.005(8) 0.011(6) 0.000(7)
C3_5 0.025(8) 0.059(13) 0.032(9) 0.001(8) 0.014(7) 0.006(8)
C4_5 0.014(7) 0.038(9) 0.031(8) -0.015(7) 0.008(6) -0.009(6)
C5_5 0.045(10) 0.047(11) 0.017(7) -0.013(7) 0.007(7) -0.012(9)
C6_5 0.030(9) 0.072(14) 0.031(9) -0.016(9) 0.019(7) -0.008(9)
Cu1_6 0.0190(9) 0.0230(10) 0.0277(10) 0.0083(8) 0.0101(7) 0.0064(7)
Cl1_6 0.036(2) 0.0210(19) 0.0291(19) -0.0008(15) 0.0040(16) 0.0013(16)
O1_6 0.022(4) 0.021(5) 0.019(5) 0.003(4) 0.009(3) -0.001(3)
O2_6 0.025(4) 0.018(5) 0.042(6) 0.003(4) 0.018(4) 0.001(4)
O3_6 0.014(5) 0.025(6) 0.024(5) 0.003(4) 0.004(4) 0.003(4)
O4_6 0.026(6) 0.035(7) 0.023(5) 0.002(5) 0.003(4) 0.017(5)
O5_6 0.060(8) 0.031(7) 0.022(6) -0.007(5) 0.006(5) 0.002(6)
O6_6 0.045(8) 0.027(7) 0.049(8) 0.018(6) -0.010(6) 0.001(6)
O7_6 0.045(8) 0.022(6) 0.057(8) 0.010(6) 0.004(6) 0.006(5)
O8_6 0.024(6) 0.058(9) 0.051(8) -0.022(7) 0.000(6) 0.000(6)
N1_6 0.015(4) 0.013(5) 0.025(6) 0.004(4) 0.010(4) 0.005(4)
N2_6 0.019(6) 0.044(9) 0.041(8) 0.025(7) 0.016(6) 0.013(6)
C1_6 0.021(4) 0.021(5) 0.027(6) -0.001(4) 0.009(3) -0.003(3)
C2_6 0.019(4) 0.022(4) 0.027(5) 0.000(4) 0.011(4) 0.000(3)
C3_6 0.026(7) 0.027(6) 0.046(9) -0.006(6) 0.021(7) 0.000(5)
C4_6 0.025(8) 0.017(7) 0.023(7) -0.005(6) 0.002(6) 0.007(6)
C5_6 0.020(7) 0.018(7) 0.039(9) 0.014(6) 0.017(6) 0.005(6)
C6_6 0.022(8) 0.057(13) 0.048(11) 0.011(9) 0.019(8) 0.008(8)
Cu1_7 0.0142(8) 0.0225(9) 0.0214(9) -0.0001(7) 0.0064(7) 0.0015(7)
Cl1_7 0.061(3) 0.0227(19) 0.0257(19) 0.0002(14) 0.0158(17) -0.0035(17)
O1_7 0.015(5) 0.026(6) 0.022(5) 0.002(4) 0.007(4) 0.004(4)
O2_7 0.010(5) 0.033(6) 0.022(5) -0.003(4) 0.002(4) -0.006(4)
O3_7 0.015(5) 0.037(6) 0.022(5) -0.003(5) 0.010(4) -0.005(4)
O4_7 0.019(5) 0.015(5) 0.021(5) -0.009(4) 0.007(4) 0.001(4)
O5_7 0.066(7) 0.029(5) 0.037(5) 0.007(4) 0.021(5) -0.003(5)
O6_7 0.075(7) 0.027(4) 0.038(5) -0.005(4) 0.012(5) -0.008(5)
O7_7 0.085(7) 0.083(10) 0.037(5) 0.016(6) 0.014(5) 0.023(7)
O8_7 0.081(6) 0.018(4) 0.059(7) 0.001(5) 0.045(6) -0.008(4)
N1_7 0.018(6) 0.029(7) 0.010(5) -0.004(5) 0.008(4) -0.006(5)
N2_7 0.015(6) 0.013(6) 0.024(6) -0.001(5) 0.008(5) 0.002(4)
C1_7 0.017(7) 0.011(7) 0.036(8) 0.003(6) 0.013(6) 0.000(5)
C2_7 0.010(6) 0.027(8) 0.030(8) -0.011(6) 0.003(6) 0.009(6)
C3_7 0.053(12) 0.054(13) 0.045(11) -0.024(10) 0.029(10) -0.029(10)
C4_7 0.016(6) 0.018(7) 0.026(7) 0.003(6) 0.016(6) 0.001(5)
C5_7 0.017(7) 0.028(8) 0.024(7) -0.010(6) 0.011(6) 0.003(6)
C6_7 0.035(9) 0.055(12) 0.033(9) -0.005(8) 0.021(8) -0.026(9)
Cu1_8 0.0195(9) 0.0133(9) 0.0429(12) 0.0038(8) 0.0099(8) 0.0023(7)
Cl1_8 0.028(2) 0.021(2) 0.053(3) -0.0162(18) -0.0021(18) 0.0041(16)
O1_8 0.024(4) 0.017(5) 0.038(6) 0.002(4) 0.011(4) 0.003(3)
O2_8 0.024(4) 0.030(5) 0.045(7) -0.002(5) -0.002(4) 0.010(4)
O3_8 0.032(6) 0.013(5) 0.029(6) -0.005(4) 0.008(5) -0.002(4)
O4_8 0.016(5) 0.021(6) 0.079(9) 0.002(6) 0.027(6) -0.003(4)
O5_8 0.045(7) 0.024(6) 0.049(8) -0.021(5) 0.009(6) 0.014(5)
O6_8 0.047(8) 0.020(6) 0.074(10) -0.011(6) 0.014(7) -0.003(6)
O7_8 0.050(8) 0.032(7) 0.063(9) -0.021(7) -0.026(7) 0.009(6)
O8_8 0.026(6) 0.052(9) 0.052(8) -0.016(7) 0.007(6) 0.000(6)
N1_8 0.026(5) 0.030(7) 0.082(11) 0.015(7) 0.021(6) 0.013(5)
N2_8 0.012(4) 0.021(6) 0.040(7) -0.001(5) 0.006(4) 0.003(4)
C1_8 0.021(4) 0.022(4) 0.032(7) 0.010(4) 0.006(4) 0.005(3)
C2_8 0.024(5) 0.024(5) 0.087(10) 0.021(5) 0.023(5) 0.010(3)
C3_8 0.026(7) 0.032(8) 0.092(10) 0.014(7) 0.023(6) 0.008(6)
C5_8 0.014(4) 0.018(6) 0.038(6) -0.008(5) 0.009(4) 0.001(4)
C6_8 0.023(6) 0.030(9) 0.042(7) -0.012(6) 0.003(5) 0.001(6)
Cl1_9 0.046(3) 0.021(2) 0.044(2) -0.0042(17) 0.008(2) 0.0031(18)
O1_9 0.062(10) 0.071(11) 0.061(10) -0.002(8) 0.032(8) 0.006(9)
O2_9 0.067(10) 0.058(10) 0.054(9) 0.010(8) -0.018(8) 0.029(8)
O3_9 0.070(10) 0.043(9) 0.043(8) 0.003(7) -0.012(7) 0.001(7)
O4_9 0.074(11) 0.042(8) 0.039(8) 0.006(6) -0.002(7) -0.020(7)
Cl2_9 0.0294(17) 0.0166(16) 0.0207(15) -0.0021(12) 0.0042(13) -0.0009(13)
O5_9 0.029(5) 0.029(5) 0.024(3) -0.009(3) 0.000(3) 0.003(4)
O6_9 0.030(5) 0.016(3) 0.031(5) -0.001(2) 0.006(4) -0.001(2)
O7_9 0.041(4) 0.033(6) 0.053(7) -0.007(5) -0.005(4) 0.012(4)
O8_9 0.049(5) 0.026(6) 0.043(5) -0.002(4) 0.025(5) -0.001(5)

loop_
_atom_type_symbol
_atom_type_description
_atom_type_scat_dispersion_real
_atom_type_scat_dispersion_imag
_atom_type_scat_source
C C 0.0033 0.0016 'International Tables Vol C Tables 4.2.6.8 and 6.1.1.4'
H H 0.0000 0.0000 'International Tables Vol C Tables 4.2.6.8 and 6.1.1.4'
Ag Ag -0.8971 1.1015 'International Tables Vol C Tables 4.2.6.8 and 6.1.1.4'
Cl Cl 0.1484 0.1585 'International Tables Vol C Tables 4.2.6.8 and 6.1.1.4'
Cu Cu 0.3201 1.2651 'International Tables Vol C Tables 4.2.6.8 and 6.1.1.4'
N N 0.0061 0.0033 'International Tables Vol C Tables 4.2.6.8 and 6.1.1.4'
O O 0.0106 0.0060 'International Tables Vol C Tables 4.2.6.8 and 6.1.1.4'

loop_
_geom_angle_atom_site_label_1
_geom_angle_atom_site_label_2
_geom_angle_atom_site_label_3
_geom_angle
_geom_angle_site_symmetry_3
O3_4 Ag1 O1_1 107.6(3) .
O3_4 Ag1 O3_3 74.6(3) .
O1_1 Ag1 O3_3 177.7(3) .
O3_4 Ag1 O1_2 177.3(3) .
O1_1 Ag1 O1_2 75.0(3) .
O3_3 Ag1 O1_2 102.8(3) .
O3_8 Ag2 O1_6 176.6(3) .
O3_8 Ag2 O3_5 76.7(3) .
O1_6 Ag2 O3_5 105.1(3) .
O3_8 Ag2 O1_7 103.0(3) .
O1_6 Ag2 O1_7 75.2(3) .
O3_5 Ag2 O1_7 179.7(4) .
O2_1 Cu2 O2_2 91.5(5) .
O2_1 Cu2 O2_4 92.3(5) .
O2_2 Cu2 O2_4 175.5(5) .
O2_1 Cu2 O2_3 174.2(4) .
O2_2 Cu2 O2_3 86.2(4) .
O2_4 Cu2 O2_3 89.8(5) .
O4_4 Cu3 O4_1 87.3(5) .
O4_4 Cu3 O4_3 91.5(5) .
O4_1 Cu3 O4_3 175.5(5) .
O4_4 Cu3 O4_2 176.3(4) .
O4_1 Cu3 O4_2 91.7(5) .
O4_3 Cu3 O4_2 89.3(5) .
O2_8 Cu4 O2_7 92.6(5) .
O2_8 Cu4 O2_5 88.2(5) .
O2_7 Cu4 O2_5 177.6(4) .
O2_8 Cu4 O2_6 173.6(5) .
O2_7 Cu4 O2_6 90.2(5) .
O2_5 Cu4 O2_6 88.7(5) .
O2_8 Cu4 O4_7 87.4(4) 1_655
O2_7 Cu4 O4_7 98.1(4) 1_655
O2_5 Cu4 O4_7 79.7(3) 1_655
O2_6 Cu4 O4_7 86.6(4) 1_655
O4_5 Cu5 O4_6 91.3(5) .
O4_5 Cu5 O4_8 89.3(5) .
O4_6 Cu5 O4_8 179.3(5) .
O4_5 Cu5 O4_7 174.1(4) .
O4_6 Cu5 O4_7 89.5(4) .
O4_8 Cu5 O4_7 89.9(5) .
O1_1 Cu1_1 O3_1 91.4(4) .
O1_1 Cu1_1 N2_1 171.6(5) .
O3_1 Cu1_1 N2_1 84.7(5) .
O1_1 Cu1_1 N1_1 85.8(5) .
O3_1 Cu1_1 N1_1 169.2(6) .
N2_1 Cu1_1 N1_1 99.4(6) .
O8B_1 Cl1_1 O5_1 110.6(15) .
O8B_1 Cl1_1 O6_1 117.2(16) .
O5_1 Cl1_1 O6_1 112.5(11) .
O5_1 Cl1_1 O7A_1 115.5(16) .
O6_1 Cl1_1 O7A_1 116.0(16) .
O8B_1 Cl1_1 O7B_1 111.2(18) .
O5_1 Cl1_1 O7B_1 98.3(14) .
O6_1 Cl1_1 O7B_1 105.3(14) .
O5_1 Cl1_1 O8A_1 102.3(13) .
O6_1 Cl1_1 O8A_1 97.3(14) .
O7A_1 Cl1_1 O8A_1 110.7(19) .
C1_1 O1_1 Cu1_1 112.5(9) .
C1_1 O1_1 Ag1 143.0(9) .
Cu1_1 O1_1 Ag1 104.0(4) .
C1_1 O2_1 Cu2 126.2(10) .
C4_1 O3_1 Cu1_1 116.7(9) .
C4_1 O4_1 Cu3 120.7(9) .
C2_1 N1_1 Cu1_1 107.8(10) .
C5_1 N2_1 Cu1_1 110.4(10) .
O1_1 C1_1 O2_1 120.8(14) .
O1_1 C1_1 C2_1 120.8(13) .
O2_1 C1_1 C2_1 118.3(13) .
N1_1 C2_1 C1_1 108.8(13) .
N1_1 C2_1 C3_1 112.7(14) .
C1_1 C2_1 C3_1 113.5(14) .
O3_1 C4_1 O4_1 124.2(14) .
O3_1 C4_1 C5_1 117.5(13) .
O4_1 C4_1 C5_1 118.3(12) .
N2_1 C5_1 C6_1 113.8(13) .
N2_1 C5_1 C4_1 108.7(12) .
C6_1 C5_1 C4_1 107.7(13) .
O3_2 Cu1_2 O1_2 89.5(4) .
O3_2 Cu1_2 N1_2 174.4(5) .
O1_2 Cu1_2 N1_2 85.0(5) .
O3_2 Cu1_2 N2_2 84.9(5) .
O1_2 Cu1_2 N2_2 172.4(5) .
N1_2 Cu1_2 N2_2 100.7(5) .
O6_2 Cl1_2 O5_2 114.3(10) .
O6_2 Cl1_2 O7_2 110.7(9) .
O5_2 Cl1_2 O7_2 108.6(9) .
O6_2 Cl1_2 O8_2 105.3(10) .
O5_2 Cl1_2 O8_2 105.6(10) .
O7_2 Cl1_2 O8_2 112.3(9) .
C1_2 O1_2 Cu1_2 112.6(9) .
C1_2 O1_2 Ag1 141.9(9) .
Cu1_2 O1_2 Ag1 105.0(4) .
C1_2 O2_2 Cu2 128.5(11) .
C4_2 O3_2 Cu1_2 114.4(10) .
C4_2 O4_2 Cu3 120.5(10) .
C2_2 N1_2 Cu1_2 109.8(10) .
C5_2 N2_2 Cu1_2 108.4(10) .
O2_2 C1_2 O1_2 119.3(15) .
O2_2 C1_2 C2_2 121.2(14) .
O1_2 C1_2 C2_2 118.8(13) .
C1_2 C2_2 N1_2 107.7(13) .
C1_2 C2_2 C3_2 109.4(14) .
N1_2 C2_2 C3_2 113.4(14) .
O3_2 C4_2 O4_2 124.8(15) .
O3_2 C4_2 C5_2 119.4(14) .
O4_2 C4_2 C5_2 115.8(14) .
N2_2 C5_2 C4_2 108.3(13) .
N2_2 C5_2 C6_2 110.3(15) .
C4_2 C5_2 C6_2 107.9(15) .
O3_3 Cu1_3 O1_3 90.0(4) .
O3_3 Cu1_3 N1_3 169.2(5) .
O1_3 Cu1_3 N1_3 84.9(5) .
O3_3 Cu1_3 N2_3 85.8(5) .
O1_3 Cu1_3 N2_3 174.3(5) .
N1_3 Cu1_3 N2_3 98.5(5) .
O3_3 Cu1_3 O5_3 98.3(4) .
O1_3 Cu1_3 O5_3 99.8(4) .
N1_3 Cu1_3 O5_3 92.0(5) .
N2_3 Cu1_3 O5_3 84.7(5) .
O8_3 Cl1_3 O7_3 109.7(9) .
O8_3 Cl1_3 O5_3 109.6(7) .
O7_3 Cl1_3 O5_3 107.8(7) .
O8_3 Cl1_3 O6_3 107.5(8) .
O7_3 Cl1_3 O6_3 112.8(8) .
O5_3 Cl1_3 O6_3 109.3(7) .
C1_3 O1_3 Cu1_3 114.7(9) .
C1_3 O2_3 Cu2 122.3(9) .
C4_3 O3_3 Cu1_3 115.4(9) .
C4_3 O3_3 Ag1 139.0(9) .
Cu1_3 O3_3 Ag1 105.6(4) .
C4_3 O4_3 Cu3 124.7(10) .
Cl1_3 O5_3 Cu1_3 134.7(7) .
C2_3 N1_3 Cu1_3 109.1(9) .
C5_3 N2_3 Cu1_3 107.9(9) .
O2_3 C1_3 O1_3 122.4(13) .
O2_3 C1_3 C2_3 120.4(13) .
O1_3 C1_3 C2_3 117.1(12) .
C3_3 C2_3 C1_3 109.6(14) .
C3_3 C2_3 N1_3 109.8(13) .
C1_3 C2_3 N1_3 110.1(11) .
O4_3 C4_3 O3_3 125.0(14) .
O4_3 C4_3 C5_3 118.9(13) .
O3_3 C4_3 C5_3 116.1(12) .
N2_3 C5_3 C6_3 114.2(13) .
N2_3 C5_3 C4_3 110.7(12) .
C6_3 C5_3 C4_3 112.2(15) .
O1_4 Cu1_4 O3_4 89.3(4) .
O1_4 Cu1_4 N2_4 173.6(5) .
O3_4 Cu1_4 N2_4 85.7(5) .
O1_4 Cu1_4 N1_4 84.5(5) .
O3_4 Cu1_4 N1_4 173.3(5) .
N2_4 Cu1_4 N1_4 100.6(5) .
O8_4 Cl1_4 O7_4 111.0(8) .
O8_4 Cl1_4 O5_4 108.9(8) .
O7_4 Cl1_4 O5_4 110.4(9) .
O8_4 Cl1_4 O6_4 114.1(10) .
O7_4 Cl1_4 O6_4 108.1(9) .
O5_4 Cl1_4 O6_4 104.1(9) .
C1_4 O1_4 Cu1_4 115.6(9) .
C1_4 O2_4 Cu2 122.8(10) .
C4_4 O3_4 Cu1_4 114.8(9) .
C4_4 O3_4 Ag1 139.9(9) .
Cu1_4 O3_4 Ag1 105.1(4) .
C4_4 O4_4 Cu3 124.8(9) .
C2_4 N1_4 Cu1_4 108.4(9) .
C5_4 N2_4 Cu1_4 108.9(8) .
O2_4 C1_4 O1_4 125.6(13) .
O2_4 C1_4 C2_4 116.3(12) .
O1_4 C1_4 C2_4 118.0(12) .
C3_4 C2_4 N1_4 112.2(13) .
C3_4 C2_4 C1_4 112.3(13) .
N1_4 C2_4 C1_4 108.6(11) .
O4_4 C4_4 O3_4 125.8(13) .
O4_4 C4_4 C5_4 115.6(12) .
O3_4 C4_4 C5_4 118.5(12) .
C6_4 C5_4 N2_4 114.5(12) .
C6_4 C5_4 C4_4 113.2(13) .
N2_4 C5_4 C4_4 107.5(11) .
O3_5 Cu1_5 O1_5 91.5(4) .
O3_5 Cu1_5 N2_5 84.9(5) .
O1_5 Cu1_5 N2_5 170.7(6) .
O3_5 Cu1_5 N1_5 172.4(6) .
O1_5 Cu1_5 N1_5 85.9(5) .
N2_5 Cu1_5 N1_5 98.7(6) .
O7_5 Cl1_5 O8_5 105.3(10) .
O7_5 Cl1_5 O5_5 116.1(12) .
O8_5 Cl1_5 O5_5 111.6(8) .
O7_5 Cl1_5 O6_5 100.5(12) .
O8_5 Cl1_5 O6_5 114.3(12) .
O5_5 Cl1_5 O6_5 108.7(10) .
C1_5 O1_5 Cu1_5 115.1(9) .
C1_5 O2_5 Cu4 123.1(9) .
C4_5 O3_5 Cu1_5 115.2(9) .
C4_5 O3_5 Ag2 140.1(9) .
Cu1_5 O3_5 Ag2 104.7(4) .
C4_5 O4_5 Cu5 125.5(9) .
C2_5 N1_5 Cu1_5 109.2(11) .
C5_5 N2_5 Cu1_5 114.0(11) .
O2_5 C1_5 O1_5 122.0(13) .
O2_5 C1_5 C2_5 119.7(12) .
O1_5 C1_5 C2_5 117.7(12) .
C3_5 C2_5 N1_5 112.1(13) .
C3_5 C2_5 C1_5 110.2(14) .
N1_5 C2_5 C1_5 109.0(12) .
O4_5 C4_5 O3_5 123.4(13) .
O4_5 C4_5 C5_5 117.3(12) .
O3_5 C4_5 C5_5 119.3(13) .
C6_5 C5_5 N2_5 118.5(17) .
C6_5 C5_5 C4_5 110.5(15) .
N2_5 C5_5 C4_5 104.5(12) .
O3_6 Cu1_6 O1_6 90.6(4) .
O3_6 Cu1_6 N1_6 173.9(5) .
O1_6 Cu1_6 N1_6 85.4(4) .
O3_6 Cu1_6 N2_6 85.0(5) .
O1_6 Cu1_6 N2_6 175.6(5) .
N1_6 Cu1_6 N2_6 99.0(5) .
O7_6 Cl1_6 O6_6 108.3(8) .
O7_6 Cl1_6 O8_6 110.6(8) .
O6_6 Cl1_6 O8_6 108.9(8) .
O7_6 Cl1_6 O5_6 108.6(8) .
O6_6 Cl1_6 O5_6 110.3(8) .
O8_6 Cl1_6 O5_6 110.2(7) .
C1_6 O1_6 Cu1_6 115.2(9) .
C1_6 O1_6 Ag2 141.7(9) .
Cu1_6 O1_6 Ag2 102.9(4) .
C1_6 O2_6 Cu4 121.3(10) .
C4_6 O3_6 Cu1_6 116.2(10) .
C4_6 O4_6 Cu5 123.2(11) .
C2_6 N1_6 Cu1_6 109.3(8) .
C5_6 N2_6 Cu1_6 107.3(8) .
O2_6 C1_6 O1_6 127.8(15) .
O2_6 C1_6 C2_6 114.8(13) .
O1_6 C1_6 C2_6 117.1(12) .
N1_6 C2_6 C3_6 111.7(12) .
N1_6 C2_6 C1_6 108.0(11) .
C3_6 C2_6 C1_6 111.9(12) .
O3_6 C4_6 O4_6 125.1(15) .
O3_6 C4_6 C5_6 118.6(12) .
O4_6 C4_6 C5_6 115.8(13) .
N2_6 C5_6 C4_6 107.2(11) .
N2_6 C5_6 C6_6 108.2(12) .
C4_6 C5_6 C6_6 110.9(13) .
O1_7 Cu1_7 O3_7 92.1(4) .
O1_7 Cu1_7 N2_7 83.9(4) .
O3_7 Cu1_7 N2_7 172.8(5) .
O1_7 Cu1_7 N1_7 174.0(5) .
O3_7 Cu1_7 N1_7 83.5(4) .
N2_7 Cu1_7 N1_7 100.1(5) .
O6_7 Cl1_7 O8_7 112.6(9) .
O6_7 Cl1_7 O5_7 109.2(8) .
O8_7 Cl1_7 O5_7 108.7(7) .
O6_7 Cl1_7 O7_7 107.8(10) .
O8_7 Cl1_7 O7_7 107.9(9) .
O5_7 Cl1_7 O7_7 110.6(9) .
C1_7 O1_7 Cu1_7 115.4(10) .
C1_7 O1_7 Ag2 140.2(10) .
Cu1_7 O1_7 Ag2 104.3(4) .
C1_7 O2_7 Cu4 125.8(9) .
C4_7 O3_7 Cu1_7 115.8(9) .
C4_7 O4_7 Cu5 120.0(9) .
C4_7 O4_7 Cu4 138.0(9) 1_455
Cu5 O4_7 Cu4 101.7(4) 1_455
C5_7 N1_7 Cu1_7 111.5(8) .
C2_7 N2_7 Cu1_7 107.9(9) .
O1_7 C1_7 O2_7 124.8(14) .
O1_7 C1_7 C2_7 118.2(13) .
O2_7 C1_7 C2_7 117.0(12) .
C1_7 C2_7 N2_7 109.2(11) .
C1_7 C2_7 C3_7 114.7(13) .
N2_7 C2_7 C3_7 112.8(14) .
O3_7 C4_7 O4_7 124.8(14) .
O3_7 C4_7 C5_7 118.6(12) .
O4_7 C4_7 C5_7 116.3(12) .
N1_7 C5_7 C6_7 111.7(12) .
N1_7 C5_7 C4_7 106.4(11) .
C6_7 C5_7 C4_7 109.0(12) .
O3_8 Cu1_8 N1_8 174.5(6) .
O3_8 Cu1_8 O1_8 90.0(4) .
N1_8 Cu1_8 O1_8 85.8(5) .
O3_8 Cu1_8 N2_8 86.6(5) .
N1_8 Cu1_8 N2_8 97.5(5) .
O1_8 Cu1_8 N2_8 175.8(5) .
O8_8 Cl1_8 O5_8 110.1(8) .
O8_8 Cl1_8 O6_8 110.8(8) .
O5_8 Cl1_8 O6_8 108.9(8) .
O8_8 Cl1_8 O7_8 109.0(9) .
O5_8 Cl1_8 O7_8 108.4(8) .
O6_8 Cl1_8 O7_8 109.6(8) .
C1_8 O1_8 Cu1_8 110.3(9) .
C1_8 O2_8 Cu4 121.4(10) .
C4_8 O3_8 Cu1_8 114.3(9) .
C4_8 O3_8 Ag2 139.5(9) .
Cu1_8 O3_8 Ag2 105.8(4) .
C4_8 O4_8 Cu5 126.3(10) .
C2_8 N1_8 Cu1_8 111.2(11) .
C5_8 N2_8 Cu1_8 108.1(9) .
O2_8 C1_8 O1_8 118.8(14) .
O2_8 C1_8 C2_8 117.0(14) .
O1_8 C1_8 C2_8 124.1(14) .
C1_8 C2_8 N1_8 106.2(14) .
C1_8 C2_8 C3_8 110.9(16) .
N1_8 C2_8 C3_8 109.5(16) .
O4_8 C4_8 O3_8 124.4(13) .
O4_8 C4_8 C5_8 116.9(12) .
O3_8 C4_8 C5_8 118.7(12) .
C4_8 C5_8 N2_8 110.2(11) .
C4_8 C5_8 C6_8 107.3(12) .
N2_8 C5_8 C6_8 107.0(13) .
O4_9 Cl1_9 O3_9 110.8(9) .
O4_9 Cl1_9 O2_9 111.4(10) .
O3_9 Cl1_9 O2_9 109.7(9) .
O4_9 Cl1_9 O1_9 109.5(10) .
O3_9 Cl1_9 O1_9 104.3(10) .
O2_9 Cl1_9 O1_9 110.9(10) .
O8_9 Cl2_9 O6_9 110.0(7) .
O8_9 Cl2_9 O7_9 110.7(8) .
O6_9 Cl2_9 O7_9 110.8(7) .
O8_9 Cl2_9 O5_9 109.1(7) .
O6_9 Cl2_9 O5_9 108.3(6) .
O7_9 Cl2_9 O5_9 108.0(7) .

loop_
_geom_bond_atom_site_label_1
_geom_bond_atom_site_label_2
_geom_bond_distance
_geom_bond_site_symmetry_2
Ag1 O3_4 2.569(10) .
Ag1 O1_1 2.569(10) .
Ag1 O3_3 2.577(11) .
Ag1 O1_2 2.582(10) .
Ag2 O3_8 2.535(11) .
Ag2 O1_6 2.572(10) .
Ag2 O3_5 2.576(9) .
Ag2 O1_7 2.599(10) .
Cu2 O2_1 1.912(11) .
Cu2 O2_2 1.925(11) .
Cu2 O2_4 1.951(10) .
Cu2 O2_3 1.953(10) .
Cu3 O4_4 1.932(10) .
Cu3 O4_1 1.940(10) .
Cu3 O4_3 1.941(11) .
Cu3 O4_2 1.956(11) .
Cu4 O2_8 1.942(12) .
Cu4 O2_7 1.944(10) .
Cu4 O2_5 1.960(11) .
Cu4 O2_6 1.963(11) .
Cu4 O4_7 2.409(9) 1_655
Cu5 O4_5 1.906(10) .
Cu5 O4_6 1.944(11) .
Cu5 O4_8 1.947(12) .
Cu5 O4_7 1.983(9) .
Cu1_1 O1_1 1.939(10) .
Cu1_1 O3_1 1.950(10) .
Cu1_1 N2_1 1.975(13) .
Cu1_1 N1_1 2.005(14) .
Cl1_1 O8B_1 1.38(3) .
Cl1_1 O5_1 1.408(14) .
Cl1_1 O6_1 1.423(17) .
Cl1_1 O7A_1 1.43(3) .
Cl1_1 O7B_1 1.53(3) .
Cl1_1 O8A_1 1.68(3) .
O1_1 C1_1 1.281(18) .
O2_1 C1_1 1.304(18) .
O3_1 C4_1 1.233(17) .
O4_1 C4_1 1.249(17) .
N1_1 C2_1 1.50(2) .
N2_1 C5_1 1.506(19) .
C1_1 C2_1 1.52(2) .
C2_1 C3_1 1.53(3) .
C4_1 C5_1 1.55(2) .
C5_1 C6_1 1.52(2) .
Cu1_2 O3_2 1.920(11) .
Cu1_2 O1_2 1.930(10) .
Cu1_2 N1_2 1.970(13) .
Cu1_2 N2_2 1.976(12) .
Cl1_2 O6_2 1.403(16) .
Cl1_2 O5_2 1.442(14) .
Cl1_2 O7_2 1.452(14) .
Cl1_2 O8_2 1.493(17) .
O1_2 C1_2 1.328(18) .
O2_2 C1_2 1.252(17) .
O3_2 C4_2 1.262(18) .
O4_2 C4_2 1.266(18) .
N1_2 C2_2 1.482(18) .
N2_2 C5_2 1.49(2) .
C1_2 C2_2 1.47(2) .
C2_2 C3_2 1.50(2) .
C4_2 C5_2 1.50(2) .
C5_2 C6_2 1.52(2) .
Cu1_3 O3_3 1.925(10) .
Cu1_3 O1_3 1.959(10) .
Cu1_3 N1_3 1.984(13) .
Cu1_3 N2_3 1.995(13) .
Cu1_3 O5_3 2.431(11) .
Cl1_3 O8_3 1.435(13) .
Cl1_3 O7_3 1.435(12) .
Cl1_3 O5_3 1.439(11) .
Cl1_3 O6_3 1.456(12) .
O1_3 C1_3 1.311(16) .
O2_3 C1_3 1.247(17) .
O3_3 C4_3 1.305(17) .
O4_3 C4_3 1.242(17) .
N1_3 C2_3 1.504(18) .
N2_3 C5_3 1.488(18) .
C1_3 C2_3 1.50(2) .
C2_3 C3_3 1.49(2) .
C4_3 C5_3 1.53(2) .
C5_3 C6_3 1.52(2) .
Cu1_4 O1_4 1.927(10) .
Cu1_4 O3_4 1.947(10) .
Cu1_4 N2_4 1.968(12) .
Cu1_4 N1_4 1.997(12) .
Cl1_4 O8_4 1.410(12) .
Cl1_4 O7_4 1.441(13) .
Cl1_4 O5_4 1.448(13) .
Cl1_4 O6_4 1.464(14) .
O1_4 C1_4 1.260(17) .
O2_4 C1_4 1.255(17) .
O3_4 C4_4 1.247(16) .
O4_4 C4_4 1.244(16) .
N1_4 C2_4 1.495(19) .
N2_4 C5_4 1.508(18) .
C1_4 C2_4 1.542(19) .
C2_4 C3_4 1.48(2) .
C4_4 C5_4 1.565(19) .
C5_4 C6_4 1.47(2) .
Cu1_5 O3_5 1.928(10) .
Cu1_5 O1_5 1.958(9) .
Cu1_5 N2_5 1.974(16) .
Cu1_5 N1_5 1.983(15) .
Cl1_5 O7_5 1.394(16) .
Cl1_5 O8_5 1.406(14) .
Cl1_5 O5_5 1.407(13) .
Cl1_5 O6_5 1.444(18) .
O1_5 C1_5 1.271(16) .
O2_5 C1_5 1.245(16) .
O3_5 C4_5 1.293(17) .
O4_5 C4_5 1.269(17) .
N1_5 C2_5 1.524(19) .
N2_5 C5_5 1.49(2) .
C1_5 C2_5 1.54(2) .
C2_5 C3_5 1.46(2) .
C4_5 C5_5 1.60(2) .
C5_5 C6_5 1.41(3) .
Cu1_6 O3_6 1.935(10) .
Cu1_6 O1_6 1.954(9) .
Cu1_6 N1_6 1.978(11) .
Cu1_6 N2_6 2.000(12) .
Cl1_6 O7_6 1.410(13) .
Cl1_6 O6_6 1.434(12) .
Cl1_6 O8_6 1.458(12) .
Cl1_6 O5_6 1.466(12) .
O1_6 C1_6 1.261(17) .
O2_6 C1_6 1.220(17) .
O3_6 C4_6 1.225(18) .
O4_6 C4_6 1.238(17) .
N1_6 C2_6 1.489(17) .
N2_6 C5_6 1.524(18) .
C1_6 C2_6 1.58(2) .
C2_6 C3_6 1.52(2) .
C4_6 C5_6 1.55(2) .
C5_6 C6_6 1.56(2) .
Cu1_7 O1_7 1.933(10) .
Cu1_7 O3_7 1.950(10) .
Cu1_7 N2_7 1.970(11) .
Cu1_7 N1_7 1.985(11) .
Cl1_7 O6_7 1.428(13) .
Cl1_7 O8_7 1.444(13) .
Cl1_7 O5_7 1.456(12) .
Cl1_7 O7_7 1.458(15) .
O1_7 C1_7 1.242(16) .
O2_7 C1_7 1.281(16) .
O3_7 C4_7 1.237(16) .
O4_7 C4_7 1.256(15) .
O4_7 Cu4 2.409(9) 1_455
N1_7 C5_7 1.490(16) .
N2_7 C2_7 1.486(17) .
C1_7 C2_7 1.49(2) .
C2_7 C3_7 1.54(2) .
C4_7 C5_7 1.54(2) .
C5_7 C6_7 1.53(2) .
Cu1_8 O3_8 1.920(10) .
Cu1_8 N1_8 1.949(15) .
Cu1_8 O1_8 1.954(10) .
Cu1_8 N2_8 1.974(12) .
Cl1_8 O8_8 1.417(13) .
Cl1_8 O5_8 1.441(11) .
Cl1_8 O6_8 1.441(14) .
Cl1_8 O7_8 1.448(13) .
O1_8 C1_8 1.297(18) .
O2_8 C1_8 1.290(18) .
O3_8 C4_8 1.295(16) .
O4_8 C4_8 1.233(16) .
N1_8 C2_8 1.51(2) .
N2_8 C5_8 1.519(18) .
C1_8 C2_8 1.46(2) .
C2_8 C3_8 1.58(3) .
C4_8 C5_8 1.49(2) .
C5_8 C6_8 1.54(2) .
Cl1_9 O4_9 1.406(14) .
Cl1_9 O3_9 1.420(14) .
Cl1_9 O2_9 1.422(14) .
Cl1_9 O1_9 1.452(14) .
Cl2_9 O8_9 1.447(11) .
Cl2_9 O6_9 1.453(11) .
Cl2_9 O7_9 1.458(13) .
Cl2_9 O5_9 1.461(11) .
O9_9 C9_9 1.454(3) .
O11_9 C11_9 1.454(3) .
O12A_9 C12A_9 1.454(3) .
O13_9 C13_9 1.454(3) .
O14_9 C14_9 1.454(3) .
O15_9 C15_9 1.454(3) .
O18_9 C18_9 1.454(3) .
